data_1555570
loop_
_publ_author_name
'Winterton, Sarah E.'
'Ready, Joseph M.'

_publ_section_title
;
 [3 + 2]-Cycloadditions of Azomethine Imines and Ynolates.
;
_journal_issue 11
_journal_name_full 'Organic letters'
_journal_page_first 2608
_journal_page_last 2611
_journal_paper_doi 10.1021/acs.orglett.6b01104
_journal_volume 18
_journal_year 2016
_chemical_absolute_configuration ad
_chemical_formula_moiety 'C24 H19 N2 O2 Br'
_chemical_formula_sum 'C24 H19 Br N2 O2'
_chemical_formula_weight 447.32
_space_group_crystal_system monoclinic
_space_group_IT_number 4
_space_group_name_Hall 'P 2yb'
_space_group_name_H-M_alt 'P 1 21 1'
_atom_sites_solution_hydrogens geom
_audit_creation_method SHELXL-2014/7
_cell_angle_alpha 90
_cell_angle_beta 108.595(5)
_cell_angle_gamma 90
_cell_formula_units_Z 2
_cell_length_a 11.311(2)
_cell_length_b 5.6610(12)
_cell_length_c 16.455(3)
_cell_measurement_reflns_used 2527
_cell_measurement_temperature 100(2)
_cell_measurement_theta_max 27.5
_cell_measurement_theta_min 3.00
_cell_volume 998.6(3)
_computing_cell_refinement 'CrystalClear (Rigaku Inc., 2008)'
_computing_data_collection 'CrystalClear (Rigaku Inc., 2008)'
_computing_data_reduction 'CrystalClear (Rigaku Inc., 2008)'
_computing_molecular_graphics 'XP SHELXTL/PC, Siemens Analytical'
_computing_publication_material 'XP SHELXTL/PC, Siemens Analytical'
_computing_structure_refinement 'SHELXL-2014/7 (Sheldrick, 2015)'
_computing_structure_solution
;

Sir2004.  Burla M.C., Caliandro, R., Camalli M., Carrozzini, B., Cascarano G.L., 
De Caro, L., Giacovazzo C., Polidori G., Spagna R. 
;
_diffrn_ambient_temperature 100(2)
_diffrn_measured_fraction_theta_full 1.000
_diffrn_measured_fraction_theta_max 0.997
_diffrn_measurement_device_type 'Rigaku SCX-Mini with Mercury 2+ CCD'
_diffrn_measurement_method \w-scans
_diffrn_radiation_type MoK\a
_diffrn_radiation_wavelength 0.71073
_diffrn_reflns_av_R_equivalents 0.0549
_diffrn_reflns_av_unetI/netI 0.0490
_diffrn_reflns_Laue_measured_fraction_full 1.000
_diffrn_reflns_Laue_measured_fraction_max 0.997
_diffrn_reflns_limit_h_max 14
_diffrn_reflns_limit_h_min -14
_diffrn_reflns_limit_k_max 7
_diffrn_reflns_limit_k_min -7
_diffrn_reflns_limit_l_max 21
_diffrn_reflns_limit_l_min -21
_diffrn_reflns_number 21560
_diffrn_reflns_point_group_measured_fraction_full 1.000
_diffrn_reflns_point_group_measured_fraction_max 0.997
_diffrn_reflns_theta_full 25.242
_diffrn_reflns_theta_max 27.556
_diffrn_reflns_theta_min 1.306
_diffrn_source 'sealed fine-focus tube'
_exptl_absorpt_coefficient_mu 2.081
_exptl_absorpt_correction_T_max 1.00
_exptl_absorpt_correction_T_min 0.870
_exptl_absorpt_correction_type multi-scan
_exptl_absorpt_process_details
;
Abscor. T. Higashi (2001). The Rigaku Corporation, Tokyo, Japan.
;
_exptl_crystal_colour colorless
_exptl_crystal_density_diffrn 1.488
_exptl_crystal_description prism
_exptl_crystal_F_000 456
_exptl_crystal_size_max 0.250
_exptl_crystal_size_mid 0.140
_exptl_crystal_size_min 0.090
_refine_diff_density_max 0.229
_refine_diff_density_min -0.553
_refine_diff_density_rms 0.056
_refine_ls_abs_structure_details
;
 Refined as an inversion twin.
;
_refine_ls_abs_structure_Flack 0.011(10)
_refine_ls_extinction_method none
_refine_ls_goodness_of_fit_ref 0.986
_refine_ls_hydrogen_treatment constr
_refine_ls_matrix_type full
_refine_ls_number_parameters 263
_refine_ls_number_reflns 4603
_refine_ls_number_restraints 1
_refine_ls_restrained_S_all 0.985
_refine_ls_R_factor_all 0.0420
_refine_ls_R_factor_gt 0.0357
_refine_ls_shift/su_max 0.036
_refine_ls_shift/su_mean 0.005
_refine_ls_structure_factor_coef Fsqd
_refine_ls_weighting_details 'w=1/[\s^2^(Fo^2^)+(0.0362P)^2^+0.0770P] where P=(Fo^2^+2Fc^2^)/3'
_refine_ls_weighting_scheme calc
_refine_ls_wR_factor_gt 0.0770
_refine_ls_wR_factor_ref 0.0800
_reflns_Friedel_coverage 0.816
_reflns_Friedel_fraction_full 1.000
_reflns_Friedel_fraction_max 0.997
_reflns_number_gt 4109
_reflns_number_total 4603
_reflns_threshold_expression 'I > 2\s(I)'
_cod_data_source_file ol6b01104_si_001.cif
_cod_data_source_block shelx
_cod_original_sg_symbol_H-M 'P 21'
_cod_database_code 1555570
_shelx_shelxl_version_number 2014/7
_shelx_space_group_comment
;
The symmetry employed for this shelxl refinement is uniquely defined
by the following loop, which should always be used as a source of
symmetry information in preference to the above space-group names.
They are only intended as comments.
;
_shelx_estimated_absorpt_t_min 0.624
_shelx_estimated_absorpt_t_max 0.835

loop_
_space_group_symop_operation_xyz
'x, y, z'
'-x, y+1/2, -z'

loop_
_atom_site_label
_atom_site_type_symbol
_atom_site_fract_x
_atom_site_fract_y
_atom_site_fract_z
_atom_site_U_iso_or_equiv
_atom_site_adp_type
_atom_site_occupancy
_atom_site_site_symmetry_order
_atom_site_calc_flag
_atom_site_refinement_flags_posn
_atom_site_refinement_flags_adp
C1 C 0.9656(3) 0.7452(6) 0.3545(2) 0.0177(7) Uani 1 1 d . .
C2 C 0.8782(3) 0.6744(6) 0.2660(2) 0.0190(7) Uani 1 1 d . .
H2 H 0.8514 0.8215 0.2314 0.023 Uiso 1 1 calc R U
C3 C 0.7640(3) 0.5736(6) 0.2869(2) 0.0188(7) Uani 1 1 d . .
H3 H 0.7808 0.4053 0.3054 0.023 Uiso 1 1 calc R U
C4 C 0.7222(3) 0.5894(7) 0.42860(19) 0.0176(6) Uani 1 1 d . .
H4 H 0.7563 0.4251 0.4336 0.021 Uiso 1 1 calc R U
C5 C 0.7942(3) 0.7282(6) 0.5091(2) 0.0204(7) Uani 1 1 d . .
H5A H 0.7519 0.8787 0.5131 0.024 Uiso 1 1 calc R U
H5B H 0.8051 0.6344 0.5617 0.024 Uiso 1 1 calc R U
C6 C 0.9174(3) 0.7706(6) 0.4941(2) 0.0188(7) Uani 1 1 d . .
C7 C 0.9404(3) 0.5154(6) 0.2188(2) 0.0192(7) Uani 1 1 d . .
C8 C 0.9524(3) 0.5838(8) 0.1406(2) 0.0241(7) Uani 1 1 d . .
H8 H 0.9158 0.7276 0.1148 0.029 Uiso 1 1 calc R U
C9 C 1.0174(4) 0.4433(7) 0.0999(2) 0.0290(9) Uani 1 1 d . .
H9 H 1.0251 0.4924 0.0466 0.035 Uiso 1 1 calc R U
C10 C 1.0709(3) 0.2333(7) 0.1363(2) 0.0267(8) Uani 1 1 d . .
H10 H 1.1158 0.1387 0.1085 0.032 Uiso 1 1 calc R U
C11 C 1.0584(3) 0.1613(7) 0.2140(2) 0.0241(8) Uani 1 1 d . .
H11 H 1.0940 0.0160 0.2391 0.029 Uiso 1 1 calc R U
C12 C 0.9941(3) 0.3012(6) 0.2549(2) 0.0209(7) Uani 1 1 d . .
H12 H 0.9863 0.2513 0.3081 0.025 Uiso 1 1 calc R U
C13 C 0.6418(3) 0.5878(7) 0.21454(19) 0.0193(6) Uani 1 1 d . .
C14 C 0.6067(4) 0.4038(7) 0.1562(2) 0.0266(8) Uani 1 1 d . .
H14 H 0.6605 0.2715 0.1619 0.032 Uiso 1 1 calc R U
C15 C 0.4942(4) 0.4091(8) 0.0892(3) 0.0315(9) Uani 1 1 d . .
H15 H 0.4714 0.2835 0.0489 0.038 Uiso 1 1 calc R U
C16 C 0.4164(3) 0.6019(9) 0.0828(2) 0.0292(8) Uani 1 1 d . .
C17 C 0.4497(4) 0.7879(8) 0.1395(3) 0.0327(9) Uani 1 1 d . .
H17 H 0.3954 0.9193 0.1341 0.039 Uiso 1 1 calc R U
C18 C 0.5633(4) 0.7812(7) 0.2047(2) 0.0278(8) Uani 1 1 d . .
H18 H 0.5876 0.9108 0.2431 0.033 Uiso 1 1 calc R U
C19 C 0.5814(3) 0.5763(6) 0.4029(2) 0.0185(7) Uani 1 1 d . .
C20 C 0.5220(3) 0.3780(6) 0.3570(2) 0.0216(7) Uani 1 1 d . .
H20 H 0.5708 0.2501 0.3481 0.026 Uiso 1 1 calc R U
C21 C 0.3930(3) 0.3653(7) 0.3244(3) 0.0264(8) Uani 1 1 d . .
H21 H 0.3538 0.2319 0.2918 0.032 Uiso 1 1 calc R U
C22 C 0.3218(3) 0.5483(6) 0.3396(2) 0.0256(8) Uani 1 1 d . .
H22 H 0.2334 0.5418 0.3168 0.031 Uiso 1 1 calc R U
C23 C 0.3793(3) 0.7406(7) 0.3880(2) 0.0254(8) Uani 1 1 d . .
H23 H 0.3300 0.8634 0.3999 0.030 Uiso 1 1 calc R U
C24 C 0.5089(3) 0.7555(6) 0.4193(2) 0.0225(7) Uani 1 1 d . .
H24 H 0.5476 0.8891 0.4520 0.027 Uiso 1 1 calc R U
N1 N 0.8907(2) 0.7713(5) 0.40581(18) 0.0177(6) Uani 1 1 d . .
N2 N 0.7600(3) 0.7183(5) 0.36133(18) 0.0179(6) Uani 1 1 d . .
O1 O 1.0771(2) 0.7786(5) 0.37700(15) 0.0224(5) Uani 1 1 d . .
O2 O 1.0200(2) 0.7978(4) 0.54559(15) 0.0200(5) Uani 1 1 d . .
Br1 Br 0.26015(3) 0.61188(12) -0.00594(2) 0.04582(16) Uani 1 1 d . .

loop_
_atom_site_aniso_label
_atom_site_aniso_U_11
_atom_site_aniso_U_22
_atom_site_aniso_U_33
_atom_site_aniso_U_23
_atom_site_aniso_U_13
_atom_site_aniso_U_12
C1 0.0183(17) 0.0157(17) 0.0206(17) 0.0014(13) 0.0081(14) -0.0002(13)
C2 0.0159(16) 0.0226(19) 0.0186(16) 0.0000(13) 0.0057(13) -0.0010(12)
C3 0.0165(15) 0.0222(19) 0.0181(15) -0.0010(14) 0.0061(12) 0.0002(14)
C4 0.0149(14) 0.0200(16) 0.0188(14) -0.0007(15) 0.0069(11) -0.0007(15)
C5 0.0159(17) 0.0252(18) 0.0204(17) 0.0001(14) 0.0063(14) -0.0006(14)
C6 0.0186(17) 0.0147(16) 0.0233(17) -0.0006(14) 0.0069(14) 0.0012(13)
C7 0.0145(16) 0.0247(18) 0.0192(17) -0.0009(13) 0.0065(14) -0.0027(13)
C8 0.0216(16) 0.032(2) 0.0195(15) 0.0032(16) 0.0068(13) -0.0017(17)
C9 0.026(2) 0.042(2) 0.0196(19) -0.0011(16) 0.0092(16) -0.0040(17)
C10 0.0220(19) 0.034(2) 0.0264(19) -0.0078(16) 0.0113(16) -0.0029(16)
C11 0.0206(17) 0.027(2) 0.0261(18) -0.0027(15) 0.0095(14) -0.0026(14)
C12 0.0190(17) 0.0234(18) 0.0212(18) -0.0017(14) 0.0079(14) -0.0033(14)
C13 0.0160(14) 0.0243(17) 0.0194(15) 0.0009(16) 0.0080(12) -0.0013(16)
C14 0.026(2) 0.031(2) 0.0246(19) -0.0031(16) 0.0106(17) -0.0023(16)
C15 0.027(2) 0.043(2) 0.023(2) -0.0090(17) 0.0072(17) -0.0096(18)
C16 0.0172(15) 0.047(2) 0.0205(15) 0.006(2) 0.0020(13) -0.008(2)
C17 0.023(2) 0.039(2) 0.033(2) 0.0068(19) 0.0052(17) 0.0043(17)
C18 0.024(2) 0.029(2) 0.027(2) -0.0004(17) 0.0037(16) 0.0007(16)
C19 0.0143(14) 0.0234(19) 0.0192(15) 0.0030(14) 0.0072(12) -0.0005(14)
C20 0.0198(18) 0.0208(18) 0.0263(19) -0.0023(15) 0.0105(15) -0.0008(14)
C21 0.0212(19) 0.027(2) 0.031(2) -0.0034(16) 0.0095(16) -0.0058(15)
C22 0.0159(16) 0.033(2) 0.0292(19) 0.0003(15) 0.0091(15) -0.0021(14)
C23 0.0179(18) 0.026(2) 0.034(2) 0.0026(16) 0.0107(16) 0.0039(14)
C24 0.0184(18) 0.0226(19) 0.0273(19) -0.0001(15) 0.0084(15) -0.0019(14)
N1 0.0111(13) 0.0226(15) 0.0196(14) -0.0011(12) 0.0051(11) -0.0032(11)
N2 0.0125(13) 0.0237(15) 0.0173(14) -0.0019(11) 0.0045(11) -0.0037(11)
O1 0.0149(12) 0.0278(14) 0.0260(13) -0.0018(11) 0.0085(10) -0.0020(10)
O2 0.0175(12) 0.0218(12) 0.0195(12) -0.0010(10) 0.0041(10) -0.0005(10)
Br1 0.02061(19) 0.0833(4) 0.0269(2) 0.0117(2) -0.00184(15) -0.0117(2)

loop_
_atom_type_symbol
_atom_type_description
_atom_type_scat_dispersion_real
_atom_type_scat_dispersion_imag
_atom_type_scat_source
C C 0.0033 0.0016 'International Tables Vol C Tables 4.2.6.8 and 6.1.1.4'
H H 0.0000 0.0000 'International Tables Vol C Tables 4.2.6.8 and 6.1.1.4'
N N 0.0061 0.0033 'International Tables Vol C Tables 4.2.6.8 and 6.1.1.4'
O O 0.0106 0.0060 'International Tables Vol C Tables 4.2.6.8 and 6.1.1.4'
Br Br -0.2901 2.4595 'International Tables Vol C Tables 4.2.6.8 and 6.1.1.4'

loop_
_geom_angle_atom_site_label_1
_geom_angle_atom_site_label_2
_geom_angle_atom_site_label_3
_geom_angle
O1 C1 N1 125.3(3)
O1 C1 C2 128.7(3)
N1 C1 C2 105.9(3)
C7 C2 C1 112.5(3)
C7 C2 C3 117.1(3)
C1 C2 C3 102.5(3)
C7 C2 H2 108.1
C1 C2 H2 108.1
C3 C2 H2 108.1
N2 C3 C13 111.1(3)
N2 C3 C2 103.1(3)
C13 C3 C2 115.0(3)
N2 C3 H3 109.1
C13 C3 H3 109.1
C2 C3 H3 109.1
N2 C4 C19 109.9(3)
N2 C4 C5 101.0(3)
C19 C4 C5 119.2(3)
N2 C4 H4 108.7
C19 C4 H4 108.7
C5 C4 H4 108.7
C6 C5 C4 101.8(3)
C6 C5 H5A 111.4
C4 C5 H5A 111.4
C6 C5 H5B 111.4
C4 C5 H5B 111.4
H5A C5 H5B 109.3
O2 C6 N1 125.0(3)
O2 C6 C5 129.5(3)
N1 C6 C5 105.5(3)
C8 C7 C12 118.5(3)
C8 C7 C2 120.8(3)
C12 C7 C2 120.6(3)
C9 C8 C7 120.6(4)
C9 C8 H8 119.7
C7 C8 H8 119.7
C10 C9 C8 120.6(4)
C10 C9 H9 119.7
C8 C9 H9 119.7
C9 C10 C11 119.5(3)
C9 C10 H10 120.3
C11 C10 H10 120.3
C12 C11 C10 120.1(4)
C12 C11 H11 119.9
C10 C11 H11 119.9
C11 C12 C7 120.8(3)
C11 C12 H12 119.6
C7 C12 H12 119.6
C14 C13 C18 118.8(3)
C14 C13 C3 119.6(3)
C18 C13 C3 121.6(3)
C13 C14 C15 121.3(4)
C13 C14 H14 119.4
C15 C14 H14 119.3
C16 C15 C14 118.4(4)
C16 C15 H15 120.8
C14 C15 H15 120.8
C17 C16 C15 121.4(3)
C17 C16 Br1 118.9(3)
C15 C16 Br1 119.6(3)
C16 C17 C18 119.2(4)
C16 C17 H17 120.4
C18 C17 H17 120.4
C13 C18 C17 120.9(4)
C13 C18 H18 119.6
C17 C18 H18 119.6
C24 C19 C20 118.7(3)
C24 C19 C4 123.1(3)
C20 C19 C4 118.1(3)
C21 C20 C19 121.0(3)
C21 C20 H20 119.5
C19 C20 H20 119.5
C22 C21 C20 119.5(3)
C22 C21 H21 120.2
C20 C21 H21 120.2
C23 C22 C21 120.0(3)
C23 C22 H22 120.0
C21 C22 H22 120.0
C22 C23 C24 120.5(3)
C22 C23 H23 119.8
C24 C23 H23 119.8
C19 C24 C23 120.2(3)
C19 C24 H24 119.9
C23 C24 H24 119.9
C1 N1 C6 132.0(3)
C1 N1 N2 113.1(3)
C6 N1 N2 111.9(3)
N1 N2 C3 103.6(2)
N1 N2 C4 102.3(2)
C3 N2 C4 115.5(3)

loop_
_geom_bond_atom_site_label_1
_geom_bond_atom_site_label_2
_geom_bond_distance
C1 O1 1.211(4)
C1 N1 1.381(4)
C1 C2 1.529(5)
C2 C7 1.503(5)
C2 C3 1.548(4)
C2 H2 1.0000
C3 N2 1.486(4)
C3 C13 1.512(4)
C3 H3 1.0000
C4 N2 1.498(4)
C4 C19 1.513(4)
C4 C5 1.532(5)
C4 H4 1.0000
C5 C6 1.510(5)
C5 H5A 0.9900
C5 H5B 0.9900
C6 O2 1.209(4)
C6 N1 1.387(4)
C7 C8 1.390(5)
C7 C12 1.401(5)
C8 C9 1.391(5)
C8 H8 0.9500
C9 C10 1.381(6)
C9 H9 0.9500
C10 C11 1.392(5)
C10 H10 0.9500
C11 C12 1.386(5)
C11 H11 0.9500
C12 H12 0.9500
C13 C14 1.386(5)
C13 C18 1.386(5)
C14 C15 1.393(6)
C14 H14 0.9500
C15 C16 1.385(6)
C15 H15 0.9500
C16 C17 1.378(6)
C16 Br1 1.901(3)
C17 C18 1.387(5)
C17 H17 0.9500
C18 H18 0.9500
C19 C24 1.384(5)
C19 C20 1.400(5)
C20 C21 1.387(5)
C20 H20 0.9500
C21 C22 1.383(5)
C21 H21 0.9500
C22 C23 1.382(5)
C22 H22 0.9500
C23 C24 1.393(5)
C23 H23 0.9500
C24 H24 0.9500
N1 N2 1.456(4)

loop_
_geom_torsion_atom_site_label_1
_geom_torsion_atom_site_label_2
_geom_torsion_atom_site_label_3
_geom_torsion_atom_site_label_4
_geom_torsion
O1 C1 C2 C7 33.4(5)
N1 C1 C2 C7 -148.1(3)
O1 C1 C2 C3 160.0(3)
N1 C1 C2 C3 -21.5(3)
C7 C2 C3 N2 156.6(3)
C1 C2 C3 N2 32.9(3)
C7 C2 C3 C13 -82.3(4)
C1 C2 C3 C13 154.0(3)
N2 C4 C5 C6 -40.3(3)
C19 C4 C5 C6 -160.7(3)
C4 C5 C6 O2 -152.1(4)
C4 C5 C6 N1 27.4(3)
C1 C2 C7 C8 -119.3(3)
C3 C2 C7 C8 122.4(3)
C1 C2 C7 C12 56.9(4)
C3 C2 C7 C12 -61.4(4)
C12 C7 C8 C9 -0.7(5)
C2 C7 C8 C9 175.6(3)
C7 C8 C9 C10 0.2(6)
C8 C9 C10 C11 0.5(6)
C9 C10 C11 C12 -0.8(5)
C10 C11 C12 C7 0.3(5)
C8 C7 C12 C11 0.4(5)
C2 C7 C12 C11 -175.9(3)
N2 C3 C13 C14 -154.2(3)
C2 C3 C13 C14 89.2(4)
N2 C3 C13 C18 25.9(4)
C2 C3 C13 C18 -90.8(4)
C18 C13 C14 C15 -0.8(5)
C3 C13 C14 C15 179.2(3)
C13 C14 C15 C16 -1.0(6)
C14 C15 C16 C17 1.6(6)
C14 C15 C16 Br1 -178.4(3)
C15 C16 C17 C18 -0.3(6)
Br1 C16 C17 C18 179.7(3)
C14 C13 C18 C17 2.2(6)
C3 C13 C18 C17 -177.9(3)
C16 C17 C18 C13 -1.6(6)
N2 C4 C19 C24 -84.7(4)
C5 C4 C19 C24 31.1(5)
N2 C4 C19 C20 92.3(4)
C5 C4 C19 C20 -152.0(3)
C24 C19 C20 C21 3.4(5)
C4 C19 C20 C21 -173.7(3)
C19 C20 C21 C22 -1.9(6)
C20 C21 C22 C23 -0.8(6)
C21 C22 C23 C24 2.1(6)
C20 C19 C24 C23 -2.1(5)
C4 C19 C24 C23 174.9(3)
C22 C23 C24 C19 -0.7(5)
O1 C1 N1 C6 -21.3(6)
C2 C1 N1 C6 160.1(3)
O1 C1 N1 N2 -179.8(3)
C2 C1 N1 N2 1.6(3)
O2 C6 N1 C1 17.5(6)
C5 C6 N1 C1 -162.1(3)
O2 C6 N1 N2 176.2(3)
C5 C6 N1 N2 -3.4(4)
C1 N1 N2 C3 19.9(3)
C6 N1 N2 C3 -143.0(3)
C1 N1 N2 C4 140.3(3)
C6 N1 N2 C4 -22.6(3)
C13 C3 N2 N1 -155.8(3)
C2 C3 N2 N1 -32.0(3)
C13 C3 N2 C4 93.3(3)
C2 C3 N2 C4 -143.0(3)
C19 C4 N2 N1 164.9(3)
C5 C4 N2 N1 38.1(3)
C19 C4 N2 C3 -83.4(3)
C5 C4 N2 C3 149.8(3)
